data_4325003
loop_
_publ_author_name
'Mohamed E. El-Zaria'
'Hidekazu Arii'
'Hiroyuki Nakamura'

_publ_section_title
;
 m-Carborane-Based Chiral NBN Pincer-Metal Complexes: Synthesis,
 Structure, and Application in Asymmetric Catalysis
;
_journal_name_full 'Inorganic Chemistry'
_journal_page_first 4149
_journal_page_last 4161
_journal_paper_doi 10.1021/ic2002095
_journal_volume 50
_journal_year 2011
_chemical_absolute_configuration syn
_chemical_formula_sum 'C15 H38 B10 N2 O4'
_chemical_formula_weight 418.57
_chemical_name_systematic
; 
 ? 
;
_space_group_IT_number 19
_symmetry_cell_setting orthorhombic
_symmetry_space_group_name_Hall 'P 2ac 2ab'
_symmetry_space_group_name_H-M 'P 21 21 21'
_atom_sites_solution_hydrogens geom
_atom_sites_solution_primary direct
_atom_sites_solution_secondary difmap
_audit_creation_method SHELXL-97
_cell_angle_alpha 90.00
_cell_angle_beta 90.00
_cell_angle_gamma 90.00
_cell_formula_units_Z 4
_cell_length_a 6.7826(10)
_cell_length_b 17.136(3)
_cell_length_c 21.403(3)
_cell_measurement_reflns_used 4207
_cell_measurement_temperature 123
_cell_measurement_theta_max 27.27
_cell_measurement_theta_min 2.24
_cell_volume 2487.6(7)
_computing_cell_refinement 'APEX2 (Bruker AXS, 2006)'
_computing_data_collection 'APEX2 (Bruker AXS, 2006)'
_computing_data_reduction 'SAINT (Bruker AXS, 2004)'
_computing_molecular_graphics 'XSHEL (Bruker AXS,2002)'
_computing_publication_material 'XCIF (Bruker AXS, 2001)'
_computing_structure_refinement 'SHELXL-97 (Sheldrick, 1997)'
_computing_structure_solution 'SHELXS-97 (Sheldrick, 1997)'
_diffrn_ambient_temperature 123
_diffrn_detector_area_resol_mean 8.333
_diffrn_measured_fraction_theta_full 0.992
_diffrn_measured_fraction_theta_max 0.992
_diffrn_measurement_device_type 'Bruker APEXII CCD area detector'
_diffrn_measurement_method 'phi and omega scans'
_diffrn_radiation_monochromator 'Bruker Helios multilayer confocal mirror'
_diffrn_radiation_source 'Bruker TXS fine-focus rotating anode'
_diffrn_radiation_type MoK\a
_diffrn_radiation_wavelength 0.71073
_diffrn_reflns_av_R_equivalents 0.0330
_diffrn_reflns_av_sigmaI/netI 0.0447
_diffrn_reflns_limit_h_max 8
_diffrn_reflns_limit_h_min -8
_diffrn_reflns_limit_k_max 22
_diffrn_reflns_limit_k_min -12
_diffrn_reflns_limit_l_max 27
_diffrn_reflns_limit_l_min -27
_diffrn_reflns_number 13817
_diffrn_reflns_theta_full 27.48
_diffrn_reflns_theta_max 27.48
_diffrn_reflns_theta_min 1.52
_exptl_absorpt_coefficient_mu 0.069
_exptl_absorpt_correction_T_max 0.9897
_exptl_absorpt_correction_T_min 0.9863
_exptl_absorpt_correction_type empirical
_exptl_absorpt_process_details
;
SADABS Sheldrick 1996
;
_exptl_crystal_colour colorless
_exptl_crystal_density_diffrn 1.118
_exptl_crystal_description plate
_exptl_crystal_F_000 896
_exptl_crystal_size_max 0.20
_exptl_crystal_size_mid 0.15
_exptl_crystal_size_min 0.15
_refine_diff_density_max 0.957
_refine_diff_density_min -0.645
_refine_diff_density_rms 0.080
_refine_ls_abs_structure_details 'Flack H D (1983), Acta Cryst. A39, 876-881'
_refine_ls_abs_structure_Flack -0.6(16)
_refine_ls_extinction_method none
_refine_ls_goodness_of_fit_ref 1.155
_refine_ls_hydrogen_treatment mixed
_refine_ls_matrix_type full
_refine_ls_number_parameters 335
_refine_ls_number_reflns 5620
_refine_ls_number_restraints 2
_refine_ls_restrained_S_all 1.155
_refine_ls_R_factor_all 0.0900
_refine_ls_R_factor_gt 0.0787
_refine_ls_shift/su_max 0.001
_refine_ls_shift/su_mean 0.000
_refine_ls_structure_factor_coef Fsqd
_refine_ls_weighting_details 'calc w=1/[\s^2^(Fo^2^)+(0.1109P)^2^+2.0308P] where P=(Fo^2^+2Fc^2^)/3'
_refine_ls_weighting_scheme calc
_refine_ls_wR_factor_gt 0.2159
_refine_ls_wR_factor_ref 0.2239
_reflns_number_gt 4822
_reflns_number_total 5620
_reflns_threshold_expression >2sigma(I)
_cod_data_source_file ic2002095_si_002_1.cif
_cod_data_source_block compound4
_cod_original_cell_volume 2487.6(6)
_cod_original_sg_symbol_H-M 'P 21 21 21 '
_cod_database_code 4325003

loop_
_symmetry_equiv_pos_as_xyz
'x, y, z'
'-x+1/2, -y, z+1/2'
'-x, y+1/2, -z+1/2'
'x+1/2, -y+1/2, -z'

loop_
_atom_site_label
_atom_site_type_symbol
_atom_site_fract_x
_atom_site_fract_y
_atom_site_fract_z
_atom_site_U_iso_or_equiv
_atom_site_adp_type
_atom_site_occupancy
_atom_site_symmetry_multiplicity
_atom_site_calc_flag
_atom_site_refinement_flags
B1 B 0.7275(6) 0.9488(2) 0.04790(16) 0.0215(7) Uani 1 1 d .
B2 B 0.9433(6) 0.9749(2) 0.09123(17) 0.0216(7) Uani 1 1 d .
B3 B 0.5369(6) 0.9256(2) 0.10200(18) 0.0242(7) Uani 1 1 d .
B4 B 0.5388(6) 1.0185(2) 0.06558(17) 0.0217(7) Uani 1 1 d .
B5 B 0.8901(6) 1.0598(2) 0.13499(17) 0.0225(7) Uani 1 1 d .
B6 B 0.8883(6) 0.9669(2) 0.17176(19) 0.0270(8) Uani 1 1 d .
B7 B 0.6388(6) 0.9361(2) 0.17863(18) 0.0284(8) Uani 1 1 d .
B8 B 0.4851(6) 1.0105(2) 0.14639(19) 0.0269(8) Uani 1 1 d .
B9 B 0.6405(6) 1.0864(2) 0.11932(17) 0.0233(7) Uani 1 1 d .
B10 B 0.7014(7) 1.0363(2) 0.18964(18) 0.0293(8) Uani 1 1 d .
C1 C 0.7815(5) 0.90554(18) 0.11719(15) 0.0237(6) Uani 1 1 d .
C2 C 0.8613(6) 0.82183(19) 0.11419(16) 0.0285(7) Uani 1 1 d .
C3 C 0.7869(6) 0.6836(2) 0.11009(19) 0.0363(8) Uani 1 1 d .
H3 H 0.9336 0.6801 0.1062 0.044 Uiso 1 1 calc R
C4 C 0.6986(9) 0.6617(3) 0.0479(2) 0.0565(13) Uani 1 1 d .
H4A H 0.7328 0.6071 0.0373 0.068 Uiso 1 1 calc R
H4B H 0.5532 0.6662 0.0495 0.068 Uiso 1 1 calc R
C5 C 0.7239(8) 0.6309(2) 0.1644(2) 0.0471(11) Uani 1 1 d .
H5 H 0.5769 0.6326 0.1676 0.056 Uiso 1 1 calc R
C6 C 0.8097(12) 0.6582(4) 0.2259(3) 0.081(2) Uani 1 1 d .
H6A H 0.9526 0.6647 0.2216 0.121 Uiso 1 1 calc R
H6B H 0.7820 0.6194 0.2584 0.121 Uiso 1 1 calc R
H6C H 0.7501 0.7082 0.2376 0.121 Uiso 1 1 calc R
C7 C 0.7863(10) 0.5462(3) 0.1534(4) 0.0764(19) Uani 1 1 d .
H7A H 0.7317 0.5279 0.1136 0.115 Uiso 1 1 calc R
H7B H 0.7366 0.5135 0.1875 0.115 Uiso 1 1 calc R
H7C H 0.9305 0.5430 0.1520 0.115 Uiso 1 1 calc R
C8 C 0.7847(4) 1.04414(17) 0.06308(14) 0.0186(6) Uani 1 1 d .
C9 C 0.8672(5) 1.09139(16) 0.00817(14) 0.0201(6) Uani 1 1 d .
C10 C 0.8017(5) 1.19090(19) -0.07138(15) 0.0233(7) Uani 1 1 d .
H10 H 0.9490 1.1919 -0.0732 0.028 Uiso 1 1 calc R
C11 C 0.7298(5) 1.27399(18) -0.06223(16) 0.0261(7) Uani 1 1 d .
H11A H 0.7595 1.3054 -0.0999 0.031 Uiso 1 1 calc R
H11B H 0.5852 1.2742 -0.0558 0.031 Uiso 1 1 calc R
C12 C 0.7245(7) 1.1555(2) -0.13346(16) 0.0373(9) Uani 1 1 d .
H12 H 0.7708 1.1895 -0.1685 0.045 Uiso 1 1 calc R
C13 C 0.8104(9) 1.0740(3) -0.14347(19) 0.0513(12) Uani 1 1 d .
H13A H 0.7673 1.0395 -0.1096 0.077 Uiso 1 1 calc R
H13B H 0.9547 1.0770 -0.1437 0.077 Uiso 1 1 calc R
H13C H 0.7642 1.0532 -0.1835 0.077 Uiso 1 1 calc R
C14 C 0.4990(7) 1.1510(3) -0.1368(2) 0.0522(12) Uani 1 1 d .
H14A H 0.4595 1.1282 -0.1769 0.078 Uiso 1 1 calc R
H14B H 0.4434 1.2035 -0.1329 0.078 Uiso 1 1 calc R
H14C H 0.4500 1.1182 -0.1026 0.078 Uiso 1 1 calc R
C15 C 0.3061(11) 0.7657(4) 0.2384(3) 0.0765(17) Uiso 1 1 d .
H15A H 0.4313 0.7740 0.2602 0.115 Uiso 1 1 calc R
H15B H 0.2389 0.7202 0.2562 0.115 Uiso 1 1 calc R
H15C H 0.2225 0.8119 0.2432 0.115 Uiso 1 1 calc R
H1 H 0.604(3) 0.777(3) 0.126(3) 0.059(16) Uiso 1 1 d D
H2 H 0.614(3) 1.148(2) -0.0061(16) 0.016(8) Uiso 1 1 d D
H1H H 0.749(6) 0.915(2) 0.0067(18) 0.030(10) Uiso 1 1 d .
H2H H 1.077(5) 0.9610(19) 0.0685(16) 0.011(8) Uiso 1 1 d .
H3H H 0.444(7) 0.882(2) 0.0943(19) 0.029(10) Uiso 1 1 d .
H4H H 0.453(6) 1.034(2) 0.0340(18) 0.023(9) Uiso 1 1 d .
H5H H 1.009(6) 1.112(2) 0.1442(19) 0.029(10) Uiso 1 1 d .
H6H H 0.992(7) 0.943(3) 0.200(2) 0.042(12) Uiso 1 1 d .
H7H H 0.619(6) 0.894(2) 0.2145(17) 0.019(9) Uiso 1 1 d .
H8H H 0.340(6) 1.023(2) 0.1655(18) 0.026(10) Uiso 1 1 d .
H9H H 0.611(9) 1.143(4) 0.116(3) 0.076(18) Uiso 1 1 d .
H10H H 0.709(8) 1.064(3) 0.235(2) 0.055(14) Uiso 1 1 d .
N1 N 0.7361(5) 0.76526(17) 0.12209(16) 0.0337(7) Uani 1 1 d D
N2 N 0.7427(4) 1.14323(14) -0.01731(12) 0.0199(5) Uani 1 1 d D
O1 O 1.0425(4) 0.81263(17) 0.10186(15) 0.0441(7) Uani 1 1 d .
O2 O 0.7777(8) 0.7145(3) 0.0010(2) 0.0857(15) Uani 1 1 d .
H1M H 0.7075 0.7125 -0.0313 0.129 Uiso 1 1 calc R
O3 O 1.0374(3) 1.08006(13) -0.00881(11) 0.0237(5) Uani 1 1 d .
O4 O 0.8255(4) 1.30728(13) -0.00912(12) 0.0281(5) Uani 1 1 d .
H4 H 0.7680 1.3488 0.0011 0.042 Uiso 1 1 calc R
O5 O 0.3431(6) 0.7524(2) 0.17395(17) 0.0572(9) Uiso 1 1 d .
H5A H 0.2880 0.7874 0.1527 0.086 Uiso 1 1 calc R

loop_
_atom_site_aniso_label
_atom_site_aniso_U_11
_atom_site_aniso_U_22
_atom_site_aniso_U_33
_atom_site_aniso_U_23
_atom_site_aniso_U_13
_atom_site_aniso_U_12
B1 0.0226(17) 0.0182(15) 0.0238(16) 0.0050(13) -0.0052(13) -0.0021(14)
B2 0.0215(17) 0.0193(16) 0.0240(16) 0.0039(14) -0.0048(14) -0.0004(13)
B3 0.0214(16) 0.0234(16) 0.0278(18) 0.0098(14) -0.0060(14) -0.0068(14)
B4 0.0186(16) 0.0204(16) 0.0261(17) 0.0036(14) -0.0053(14) -0.0047(14)
B5 0.0236(18) 0.0232(17) 0.0206(16) 0.0033(14) -0.0045(13) -0.0042(14)
B6 0.0268(19) 0.0273(18) 0.0271(18) 0.0068(15) -0.0089(15) -0.0075(15)
B7 0.0253(19) 0.033(2) 0.0272(18) 0.0059(16) -0.0026(15) -0.0075(16)
B8 0.0197(19) 0.0300(19) 0.0310(19) 0.0046(15) 0.0013(15) -0.0026(15)
B9 0.0233(18) 0.0221(16) 0.0245(17) 0.0004(13) 0.0039(14) -0.0017(14)
B10 0.035(2) 0.031(2) 0.0213(17) 0.0042(14) 0.0007(15) -0.0062(17)
C1 0.0225(16) 0.0206(14) 0.0280(15) 0.0083(12) -0.0049(12) -0.0035(12)
C2 0.0316(18) 0.0202(15) 0.0338(17) 0.0095(13) -0.0082(15) -0.0008(14)
C3 0.036(2) 0.0210(15) 0.052(2) -0.0043(15) 0.0042(17) -0.0010(15)
C4 0.075(4) 0.033(2) 0.061(3) -0.008(2) -0.009(3) -0.003(2)
C5 0.047(3) 0.0295(19) 0.064(3) 0.0089(18) -0.005(2) -0.0050(19)
C6 0.107(5) 0.068(4) 0.069(4) 0.019(3) -0.032(4) -0.025(4)
C7 0.064(4) 0.034(2) 0.131(6) 0.026(3) -0.002(4) -0.001(2)
C8 0.0178(14) 0.0154(13) 0.0227(14) 0.0022(11) -0.0037(11) -0.0005(11)
C9 0.0253(15) 0.0144(13) 0.0206(14) -0.0009(11) -0.0015(12) -0.0001(11)
C10 0.0220(16) 0.0243(15) 0.0236(15) 0.0067(12) 0.0024(12) 0.0022(13)
C11 0.0214(16) 0.0227(15) 0.0341(17) 0.0104(13) -0.0021(14) 0.0032(13)
C12 0.055(3) 0.0372(19) 0.0195(15) 0.0059(14) -0.0010(16) 0.0045(18)
C13 0.078(3) 0.049(2) 0.0260(19) -0.0066(17) -0.001(2) 0.013(2)
C14 0.055(3) 0.055(3) 0.046(2) -0.012(2) -0.023(2) 0.008(2)
N1 0.0262(17) 0.0233(14) 0.0517(19) -0.0027(13) 0.0094(14) 0.0002(12)
N2 0.0194(13) 0.0186(11) 0.0216(12) 0.0046(10) -0.0006(10) 0.0013(10)
O1 0.0267(14) 0.0385(15) 0.067(2) 0.0136(14) 0.0050(14) 0.0073(12)
O2 0.103(4) 0.090(3) 0.064(2) 0.000(2) -0.017(2) -0.029(3)
O3 0.0209(11) 0.0207(10) 0.0296(12) 0.0057(9) 0.0018(9) 0.0022(9)
O4 0.0200(11) 0.0205(11) 0.0436(14) 0.0014(10) -0.0055(10) 0.0004(9)

loop_
_atom_type_symbol
_atom_type_description
_atom_type_scat_dispersion_real
_atom_type_scat_dispersion_imag
_atom_type_scat_source
C C 0.0033 0.0016 'International Tables Vol C Tables 4.2.6.8 and 6.1.1.4'
H H 0.0000 0.0000 'International Tables Vol C Tables 4.2.6.8 and 6.1.1.4'
B B 0.0013 0.0007 'International Tables Vol C Tables 4.2.6.8 and 6.1.1.4'
N N 0.0061 0.0033 'International Tables Vol C Tables 4.2.6.8 and 6.1.1.4'
O O 0.0106 0.0060 'International Tables Vol C Tables 4.2.6.8 and 6.1.1.4'

loop_
_geom_angle_atom_site_label_1
_geom_angle_atom_site_label_2
_geom_angle_atom_site_label_3
_geom_angle
C1 B1 C8 101.7(2)
C1 B1 B3 59.4(2)
C8 B1 B3 104.8(3)
C1 B1 B2 58.67(19)
C8 B1 B2 58.49(19)
B3 B1 B2 108.2(3)
C1 B1 B4 105.1(3)
C8 B1 B4 59.03(19)
B3 B1 B4 59.5(2)
B2 B1 B4 108.0(3)
C1 B1 H1H 117(2)
C8 B1 H1H 130(2)
B3 B1 H1H 121(2)
B2 B1 H1H 117(2)
B4 B1 H1H 129(2)
C1 B2 C8 101.1(3)
C1 B2 B5 105.6(3)
C8 B2 B5 59.18(19)
C1 B2 B6 59.6(2)
C8 B2 B6 105.3(3)
B5 B2 B6 60.3(2)
C1 B2 B1 58.01(19)
C8 B2 B1 58.44(19)
B5 B2 B1 108.3(3)
B6 B2 B1 108.3(3)
C1 B2 H2H 123.0(18)
C8 B2 H2H 122.2(18)
B5 B2 H2H 127.2(18)
B6 B2 H2H 127.8(18)
B1 B2 H2H 114.1(18)
C1 B3 B4 104.8(2)
C1 B3 B8 104.7(3)
B4 B3 B8 60.0(2)
C1 B3 B1 57.9(2)
B4 B3 B1 60.5(2)
B8 B3 B1 108.0(3)
C1 B3 B7 58.4(2)
B4 B3 B7 108.0(3)
B8 B3 B7 60.2(2)
B1 B3 B7 107.0(3)
C1 B3 H3H 120(2)
B4 B3 H3H 127(2)
B8 B3 H3H 125(2)
B1 B3 H3H 122(2)
B7 B3 H3H 118(2)
C8 B4 B3 104.4(2)
C8 B4 B8 104.4(2)
B3 B4 B8 60.0(2)
C8 B4 B9 58.5(2)
B3 B4 B9 107.8(3)
B8 B4 B9 59.9(2)
C8 B4 B1 58.15(19)
B3 B4 B1 60.0(2)
B8 B4 B1 107.6(3)
B9 B4 B1 107.2(3)
C8 B4 H4H 120(2)
B3 B4 H4H 125(2)
B8 B4 H4H 127(3)
B9 B4 H4H 121(2)
B1 B4 H4H 119(2)
C8 B5 B2 58.78(19)
C8 B5 B6 104.7(2)
B2 B5 B6 59.9(2)
C8 B5 B10 104.7(3)
B2 B5 B10 108.0(3)
B6 B5 B10 60.1(2)
C8 B5 B9 58.46(19)
B2 B5 B9 107.7(3)
B6 B5 B9 107.8(3)
B10 B5 B9 59.9(2)
C8 B5 H5H 122.3(19)
B2 B5 H5H 124(2)
B6 B5 H5H 126(2)
B10 B5 H5H 122.4(19)
B9 B5 H5H 118(2)
C1 B6 B2 58.5(2)
C1 B6 B5 104.4(2)
B2 B6 B5 59.8(2)
C1 B6 B7 58.5(2)
B2 B6 B7 107.7(3)
B5 B6 B7 108.0(3)
C1 B6 B10 104.7(3)
B2 B6 B10 108.0(3)
B5 B6 B10 60.1(2)
B7 B6 B10 60.2(2)
C1 B6 H6H 116(3)
B2 B6 H6H 118(3)
B5 B6 H6H 129(3)
B7 B6 H6H 119(3)
B10 B6 H6H 130(3)
C1 B7 B6 59.4(2)
C1 B7 B10 105.1(3)
B6 B7 B10 59.9(2)
C1 B7 B8 104.6(3)
B6 B7 B8 108.2(3)
B10 B7 B8 60.2(2)
C1 B7 B3 58.9(2)
B6 B7 B3 108.8(3)
B10 B7 B3 108.1(3)
B8 B7 B3 59.5(2)
C1 B7 H7H 115(2)
B6 B7 H7H 113(2)
B10 B7 H7H 126.3(19)
B8 B7 H7H 134(2)
B3 B7 H7H 123(2)
B9 B8 B4 60.1(2)
B9 B8 B3 108.0(3)
B4 B8 B3 60.0(2)
B9 B8 B7 107.6(3)
B4 B8 B7 108.2(3)
B3 B8 B7 60.4(2)
B9 B8 B10 60.0(2)
B4 B8 B10 108.5(3)
B3 B8 B10 108.5(3)
B7 B8 B10 59.9(2)
B9 B8 H8H 121(2)
B4 B8 H8H 123(2)
B3 B8 H8H 123(2)
B7 B8 H8H 122(2)
B10 B8 H8H 120(2)
C8 B9 B8 105.1(3)
C8 B9 B4 59.3(2)
B8 B9 B4 60.0(2)
C8 B9 B10 104.9(3)
B8 B9 B10 60.5(2)
B4 B9 B10 108.8(3)
C8 B9 B5 58.8(2)
B8 B9 B5 108.4(3)
B4 B9 B5 108.8(3)
B10 B9 B5 59.9(2)
C8 B9 H9H 118(4)
B8 B9 H9H 129(4)
B4 B9 H9H 121(4)
B10 B9 H9H 126(4)
B5 B9 H9H 117(4)
B6 B10 B5 59.8(2)
B6 B10 B9 107.8(3)
B5 B10 B9 60.2(2)
B6 B10 B7 59.9(2)
B5 B10 B7 107.6(3)
B9 B10 B7 107.3(3)
B6 B10 B8 107.9(3)
B5 B10 B8 107.8(3)
B9 B10 B8 59.5(2)
B7 B10 B8 60.0(2)
B6 B10 H10H 117(3)
B5 B10 H10H 117(3)
B9 B10 H10H 124(3)
B7 B10 H10H 124(3)
B8 B10 H10H 128(3)
C2 C1 B1 116.6(3)
C2 C1 B2 114.2(3)
B1 C1 B2 63.3(2)
C2 C1 B7 121.1(3)
B1 C1 B7 114.5(3)
B2 C1 B7 113.5(3)
C2 C1 B3 121.1(3)
B1 C1 B3 62.7(2)
B2 C1 B3 114.7(2)
B7 C1 B3 62.7(2)
C2 C1 B6 116.7(3)
B1 C1 B6 114.5(2)
B2 C1 B6 61.9(2)
B7 C1 B6 62.1(2)
B3 C1 B6 114.1(3)
O1 C2 N1 124.6(3)
O1 C2 C1 117.8(3)
N1 C2 C1 117.5(3)
N1 C3 C4 107.4(3)
N1 C3 C5 111.4(3)
C4 C3 C5 114.3(4)
N1 C3 H3 107.8
C4 C3 H3 107.8
C5 C3 H3 107.8
O2 C4 C3 107.9(4)
O2 C4 H4A 110.1
C3 C4 H4A 110.1
O2 C4 H4B 110.1
C3 C4 H4B 110.1
H4A C4 H4B 108.4
C6 C5 C7 108.7(5)
C6 C5 C3 111.7(4)
C7 C5 C3 111.4(4)
C6 C5 H5 108.3
C7 C5 H5 108.3
C3 C5 H5 108.3
C5 C6 H6A 109.5
C5 C6 H6B 109.5
H6A C6 H6B 109.5
C5 C6 H6C 109.5
H6A C6 H6C 109.5
H6B C6 H6C 109.5
C5 C7 H7A 109.5
C5 C7 H7B 109.5
H7A C7 H7B 109.5
C5 C7 H7C 109.5
H7A C7 H7C 109.5
H7B C7 H7C 109.5
C9 C8 B1 116.2(2)
C9 C8 B2 114.0(3)
B1 C8 B2 63.1(2)
C9 C8 B9 121.6(2)
B1 C8 B9 114.1(2)
B2 C8 B9 113.9(2)
C9 C8 B5 116.9(2)
B1 C8 B5 114.4(2)
B2 C8 B5 62.0(2)
B9 C8 B5 62.7(2)
C9 C8 B4 120.7(3)
B1 C8 B4 62.8(2)
B2 C8 B4 114.8(2)
B9 C8 B4 62.2(2)
B5 C8 B4 114.5(2)
O3 C9 N2 125.3(3)
O3 C9 C8 119.2(3)
N2 C9 C8 115.6(3)
N2 C10 C11 109.4(3)
N2 C10 C12 111.4(3)
C11 C10 C12 111.6(3)
N2 C10 H10 108.1
C11 C10 H10 108.1
C12 C10 H10 108.1
O4 C11 C10 109.3(3)
O4 C11 H11A 109.8
C10 C11 H11A 109.8
O4 C11 H11B 109.8
C10 C11 H11B 109.8
H11A C11 H11B 108.3
C13 C12 C14 109.1(4)
C13 C12 C10 110.4(3)
C14 C12 C10 113.3(3)
C13 C12 H12 108.0
C14 C12 H12 108.0
C10 C12 H12 108.0
C12 C13 H13A 109.5
C12 C13 H13B 109.5
H13A C13 H13B 109.5
C12 C13 H13C 109.5
H13A C13 H13C 109.5
H13B C13 H13C 109.5
C12 C14 H14A 109.5
C12 C14 H14B 109.5
H14A C14 H14B 109.5
C12 C14 H14C 109.5
H14A C14 H14C 109.5
H14B C14 H14C 109.5
O5 C15 H15A 109.5
O5 C15 H15B 109.5
H15A C15 H15B 109.5
O5 C15 H15C 109.5
H15A C15 H15C 109.5
H15B C15 H15C 109.5
C2 N1 C3 122.4(3)
C2 N1 H1 119(3)
C3 N1 H1 117(3)
C9 N2 C10 121.1(3)
C9 N2 H2 124(2)
C10 N2 H2 115(2)
C4 O2 H1M 109.5
C11 O4 H4 109.5
C15 O5 H5A 109.5

loop_
_geom_bond_atom_site_label_1
_geom_bond_atom_site_label_2
_geom_bond_distance
B1 C1 1.698(5)
B1 C8 1.710(4)
B1 B3 1.781(5)
B1 B2 1.789(5)
B1 B4 1.791(5)
B1 H1H 1.06(4)
B2 C1 1.710(5)
B2 C8 1.711(5)
B2 B5 1.767(5)
B2 B6 1.769(6)
B2 H2H 1.06(3)
B3 C1 1.725(5)
B3 B4 1.773(5)
B3 B8 1.773(6)
B3 B7 1.789(5)
B3 H3H 0.99(4)
B4 C8 1.726(5)
B4 B8 1.773(5)
B4 B9 1.776(5)
B4 H4H 0.93(4)
B5 C8 1.718(5)
B5 B6 1.775(5)
B5 B10 1.780(6)
B5 B9 1.785(6)
B5 H5H 1.22(4)
B6 C1 1.731(5)
B6 B7 1.778(6)
B6 B10 1.779(6)
B6 H6H 1.01(5)
B7 C1 1.715(5)
B7 B10 1.784(6)
B7 B8 1.785(6)
B7 H7H 1.07(4)
B8 B9 1.771(5)
B8 B10 1.790(6)
B8 H8H 1.09(4)
B9 C8 1.712(5)
B9 B10 1.781(5)
B9 H9H 0.99(6)
B10 H10H 1.09(5)
C1 C2 1.534(4)
C2 O1 1.267(5)
C2 N1 1.300(5)
C3 N1 1.465(4)
C3 C4 1.508(6)
C3 C5 1.532(6)
C3 H3 1.0000
C4 O2 1.453(7)
C4 H4A 0.9900
C4 H4B 0.9900
C5 C6 1.515(7)
C5 C7 1.529(7)
C5 H5 1.0000
C6 H6A 0.9800
C6 H6B 0.9800
C6 H6C 0.9800
C7 H7A 0.9800
C7 H7B 0.9800
C7 H7C 0.9800
C8 C9 1.533(4)
C9 O3 1.226(4)
C9 N2 1.341(4)
C10 N2 1.472(4)
C10 C11 1.518(4)
C10 C12 1.552(5)
C10 H10 1.0000
C11 O4 1.428(4)
C11 H11A 0.9900
C11 H11B 0.9900
C12 C13 1.529(6)
C12 C14 1.533(7)
C12 H12 1.0000
C13 H13A 0.9800
C13 H13B 0.9800
C13 H13C 0.9800
C14 H14A 0.9800
C14 H14B 0.9800
C14 H14C 0.9800
C15 O5 1.420(7)
C15 H15A 0.9800
C15 H15B 0.9800
C15 H15C 0.9800
N1 H1 0.92(2)
N2 H2 0.909(19)
O2 H1M 0.8400
O4 H4 0.8400
O5 H5A 0.8400
